data_4322878
loop_
_publ_author_name
'Holger Glas'
'Eberhardt Herdtweck'
'Georg R. J. Artus'
'Werner R. Thiel'

_publ_contact_author
;
       Dr. Eberhardt Herdtweck
       Anorganisch-chemisches Institut der
       Technischen Universit\"at M\"unchen
       Lichtenbergstrasse 4
       D-85747 Garching bei M\"unchen
;
_publ_contact_author_email herdtweck@vogon.anorg.chemie.tu-muenchen.de
_publ_contact_author_fax ' 089 289 13473'
_publ_contact_author_phone '089 289 13143'
_publ_section_title
;
 Chlorination of a Pyrazole Ligand in Vanadium(V)alkoxo Complexes1
;
_journal_name_full 'Inorganic Chemistry'
_journal_page_first 3644
_journal_page_last 3646
_journal_paper_doi 10.1021/ic9715355
_journal_volume 37
_journal_year 1998
_chemical_formula_sum 'C16 H21 Cl3 N3 O4 V'
_chemical_formula_weight 476.66
_space_group_IT_number 14
_symmetry_cell_setting monoclinic
_symmetry_space_group_name_Hall '-P 2ybc'
_symmetry_space_group_name_H-M 'P 1 21/c 1'
_atom_sites_solution_hydrogens geom
_atom_sites_solution_primary direct
_atom_sites_solution_secondary difmap
_cell_angle_alpha 90.00
_cell_angle_beta 102.43(1)
_cell_angle_gamma 90.00
_cell_formula_units_Z 4
_cell_length_a 9.119(1)
_cell_length_b 12.095(1)
_cell_length_c 19.438(2)
_cell_measurement_reflns_used 25
_cell_measurement_temperature 293(2)
_cell_measurement_theta_max 20.9
_cell_measurement_theta_min 18.2
_cell_volume 2093.6(4)
_computing_cell_refinement STRUX-V
_computing_data_collection STRUX-V
_computing_data_reduction STRUX-V
_computing_molecular_graphics 'PLATON PLUTON (Spek, 1990)'
_computing_publication_material 'PLATON (Spek, 1990)'
_computing_structure_refinement 'SHELXL-93 (Sheldrick, 1993)'
_computing_structure_solution 'SHELXS-86 (Sheldrick, 1990)'
_diffrn_ambient_temperature 293(1)
_diffrn_measurement_device 'MACH3 Enraf Nonius'
_diffrn_measurement_method \w-scan
_diffrn_radiation_monochromator graphite
_diffrn_radiation_source 'rotating anode'
_diffrn_radiation_type MoK\a
_diffrn_radiation_wavelength 0.71073
_diffrn_reflns_av_R_equivalents 0.0325
_diffrn_reflns_av_sigmaI/netI 0.0192
_diffrn_reflns_limit_h_max 0
_diffrn_reflns_limit_h_min -11
_diffrn_reflns_limit_k_max 14
_diffrn_reflns_limit_k_min 0
_diffrn_reflns_limit_l_max 23
_diffrn_reflns_limit_l_min -23
_diffrn_reflns_number 3890
_diffrn_reflns_theta_max 25.97
_diffrn_reflns_theta_min 2.73
_diffrn_standards_decay_% 5.3
_diffrn_standards_interval_time 60
_diffrn_standards_number 3
_exptl_absorpt_coefficient_mu 0.883
_exptl_absorpt_correction_T_max 1.000
_exptl_absorpt_correction_T_min 0.897
_exptl_absorpt_correction_type empirical
_exptl_crystal_colour 'orange colored'
_exptl_crystal_density_diffrn 1.512
_exptl_crystal_density_meas ?
_exptl_crystal_density_method none
_exptl_crystal_description needle
_exptl_crystal_F_000 976
_exptl_crystal_size_max 0.51
_exptl_crystal_size_mid 0.38
_exptl_crystal_size_min 0.20
_refine_diff_density_max 0.603
_refine_diff_density_min -0.472
_refine_diff_density_rms 0.079
_refine_ls_extinction_method none
_refine_ls_goodness_of_fit_all 1.060
_refine_ls_goodness_of_fit_obs 1.080
_refine_ls_hydrogen_treatment noref
_refine_ls_matrix_type full
_refine_ls_number_parameters 244
_refine_ls_number_reflns 3663
_refine_ls_number_restraints 0
_refine_ls_restrained_S_all 1.060
_refine_ls_restrained_S_obs 1.080
_refine_ls_R_factor_all 0.0489
_refine_ls_R_factor_obs 0.0375
_refine_ls_shift/esd_max 0.000
_refine_ls_shift/esd_mean 0.000
_refine_ls_structure_factor_coef Fsqd
_refine_ls_weighting_details 'w=1/[\s^2^(Fo^2^)+(0.0590P)^2^+1.5260P] where P=(Fo^2^+2Fc^2^)/3'
_refine_ls_weighting_scheme calc
_refine_ls_wR_factor_all 0.1096
_refine_ls_wR_factor_obs 0.1027
_reflns_number_observed 3135
_reflns_number_total 3663
_reflns_observed_criterion >2sigma(I)
_cod_data_source_file ic9715355_1.cif
_cod_data_source_block 2
_cod_depositor_comments
;
The following automatic conversions were performed:

'_exptl_crystal_density_meas' value 'none' was changed to '?' - the
value is perceived as not measured.

Automatic conversion script
Id: cif_fix_values 3008 2015-01-20 13:52:24Z robertas 

The following automatic conversions were performed:

'_refine_ls_weighting_scheme' value 'calc
w=1/[\s^2^(Fo^2^)+(0.0590P)^2^+1.5260P] where P=(Fo^2^+2Fc^2^)/3' was
changed to 'calc'. New tag '_refine_ls_weighting_details' was
created. The value of the new tag was set to
'w=1/[\s^2^(Fo^2^)+(0.0590P)^2^+1.5260P] where P=(Fo^2^+2Fc^2^)/3'.

Automatic conversion script
Id: cif_fix_values 3143 2015-03-26 13:38:13Z robertas 
;
_cod_database_code 4322878

loop_
_symmetry_equiv_pos_as_xyz
'x, y, z'
'-x, y+1/2, -z+1/2'
'-x, -y, -z'
'x, -y-1/2, z-1/2'

loop_
_atom_site_aniso_label
_atom_site_aniso_U_11
_atom_site_aniso_U_22
_atom_site_aniso_U_33
_atom_site_aniso_U_23
_atom_site_aniso_U_13
_atom_site_aniso_U_12
V1 0.0337(2) 0.0355(3) 0.0424(3) 0.0025(2) -0.0008(2) -0.0035(2)
Cl1 0.0738(5) 0.0455(4) 0.0450(4) -0.0091(3) -0.0066(3) -0.0004(4)
Cl2 0.0743(5) 0.0505(4) 0.0580(5) -0.0128(4) 0.0116(4) 0.0044(4)
Cl3 0.0438(4) 0.0811(6) 0.0619(5) 0.0223(4) -0.0059(3) 0.0119(4)
O1 0.0390(11) 0.0580(13) 0.0768(15) 0.0141(11) 0.0043(10) -0.0047(10)
O2 0.0399(10) 0.0429(10) 0.0431(10) 0.0071(8) -0.0028(8) -0.0002(8)
O3 0.123(2) 0.0610(15) 0.0480(13) 0.0218(12) -0.0005(13) -0.0039(15)
O4 0.131(2) 0.0553(14) 0.0389(12) 0.0051(10) 0.0122(13) 0.0099(14)
N1 0.0409(12) 0.0363(11) 0.0369(11) 0.0004(9) 0.0062(9) -0.0040(9)
N2 0.0362(11) 0.0375(11) 0.0331(11) 0.0030(9) 0.0022(8) -0.0029(9)
N3 0.0344(11) 0.0424(12) 0.0364(11) 0.0069(9) 0.0029(9) -0.0045(9)
C1 0.051(2) 0.047(2) 0.049(2) 0.0008(13) 0.0111(13) -0.0116(13)
C2 0.074(2) 0.049(2) 0.045(2) 0.0034(14) 0.0143(15) -0.020(2)
C3 0.086(2) 0.040(2) 0.0349(14) 0.0065(12) 0.0033(14) -0.006(2)
C4 0.055(2) 0.0409(15) 0.0359(14) 0.0024(12) 0.0028(12) 0.0033(13)
C5 0.0457(14) 0.0343(13) 0.0275(12) -0.0016(10) 0.0059(10) -0.0008(11)
C6 0.0383(13) 0.0371(13) 0.0265(11) 0.0002(10) 0.0023(9) 0.0027(10)
C7 0.0364(13) 0.050(2) 0.0346(13) 0.0035(12) 0.0013(10) 0.0060(12)
C8 0.0336(14) 0.054(2) 0.0411(14) 0.0030(13) 0.0033(11) -0.0051(12)
C9 0.0426(15) 0.0411(15) 0.047(2) 0.0104(12) 0.0013(12) -0.0063(12)
C10 0.062(2) 0.052(2) 0.043(2) 0.0108(14) 0.0019(13) -0.0080(15)
C11 0.129(5) 0.080(3) 0.086(3) 0.016(2) -0.017(3) -0.006(3)
C12 0.142(5) 0.089(4) 0.122(5) 0.002(3) 0.041(4) 0.003(3)
C13 0.0427(15) 0.050(2) 0.047(2) 0.0098(13) -0.0055(12) 0.0101(13)
C14 0.048(2) 0.106(3) 0.100(3) 0.033(3) 0.002(2) 0.018(2)
C15 0.107(3) 0.133(4) 0.047(2) 0.008(2) -0.002(2) 0.058(3)
C16 0.108(4) 0.052(2) 0.122(4) 0.022(2) -0.029(3) 0.003(2)

loop_
_atom_site_label
_atom_site_type_symbol
_atom_site_fract_x
_atom_site_fract_y
_atom_site_fract_z
_atom_site_U_iso_or_equiv
_atom_site_thermal_displace_type
_atom_site_occupancy
_atom_site_calc_flag
_atom_site_refinement_flags
_atom_site_disorder_group
V1 V 0.33957(5) 0.22605(4) 0.06899(2) 0.03858(15) Uani 1 d . .
Cl1 Cl 0.30220(10) 0.37046(6) 0.14185(4) 0.0577(2) Uani 1 d . .
Cl2 Cl 0.30691(10) 0.10431(7) -0.02560(4) 0.0614(2) Uani 1 d . .
Cl3 Cl -0.28500(9) 0.33298(8) -0.08273(5) 0.0649(3) Uani 1 d . .
O1 O 0.5076(2) 0.2555(2) 0.06758(13) 0.0592(6) Uani 1 d . .
O2 O 0.3521(2) 0.1241(2) 0.13276(10) 0.0437(4) Uani 1 d . .
O3 O 0.0380(3) 0.0396(2) 0.23178(12) 0.0802(8) Uani 1 d . .
O4 O -0.0273(4) 0.2082(2) 0.18905(12) 0.0759(8) Uani 1 d . .
N1 N 0.2513(2) 0.3496(2) -0.01398(11) 0.0384(5) Uani 1 d . .
N2 N 0.0772(2) 0.2195(2) 0.04192(11) 0.0364(5) Uani 1 d . .
N3 N -0.0308(2) 0.1534(2) 0.05640(11) 0.0384(5) Uani 1 d . .
C1 C 0.3458(3) 0.4147(3) -0.0401(2) 0.0490(7) Uani 1 d . .
H1 H 0.4483(3) 0.4008(3) -0.0269(2) 0.059 Uiso 1 calc R .
C2 C 0.2978(4) 0.5009(3) -0.0857(2) 0.0559(8) Uani 1 d . .
H2 H 0.3664(4) 0.5436(3) -0.1031(2) 0.067 Uiso 1 calc R .
C3 C 0.1467(4) 0.5227(2) -0.10482(15) 0.0548(8) Uani 1 d . .
H3 H 0.1117(4) 0.5820(2) -0.13424(15) 0.066 Uiso 1 calc R .
C4 C 0.0470(3) 0.4553(2) -0.07983(14) 0.0451(6) Uani 1 d . .
H4 H -0.0558(3) 0.4679(2) -0.09284(14) 0.054 Uiso 1 calc R .
C5 C 0.1030(3) 0.3690(2) -0.03518(13) 0.0361(5) Uani 1 d . .
C6 C 0.0080(3) 0.2909(2) -0.00719(12) 0.0347(5) Uani 1 d . .
C7 C -0.1464(3) 0.2684(2) -0.02313(14) 0.0413(6) Uani 1 d . .
C8 C -0.1675(3) 0.1809(2) 0.01822(14) 0.0436(6) Uani 1 d . .
H8 H -0.2583(3) 0.1470(2) 0.01971(14) 0.052 Uiso 1 calc R .
C9 C 0.0042(3) 0.0676(2) 0.10945(15) 0.0449(6) Uani 1 d . .
H9A H 0.1013(3) 0.0364(2) 0.10764(15) 0.054 Uiso 1 calc R .
H9B H -0.0697(3) 0.0091(2) 0.09736(15) 0.054 Uiso 1 calc R .
C10 C 0.0080(4) 0.1035(3) 0.1838(2) 0.0537(7) Uani 1 d . .
C11 C -0.0452(7) 0.2498(4) 0.2628(3) 0.104(2) Uani 1 d . .
H11A H -0.1113(7) 0.3134(4) 0.2587(3) 0.125 Uiso 1 calc R .
H11B H -0.0831(7) 0.1919(4) 0.2888(3) 0.125 Uiso 1 calc R .
C12 C 0.1023(7) 0.2780(5) 0.2942(3) 0.116(2) Uani 1 d . .
H12A H 0.1060(7) 0.3053(5) 0.3409(3) 0.174 Uiso 1 calc R .
H12B H 0.1372(7) 0.3342(5) 0.2668(3) 0.174 Uiso 1 calc R .
H12C H 0.1652(7) 0.2138(5) 0.2966(3) 0.174 Uiso 1 calc R .
C13 C 0.4598(3) 0.0602(3) 0.1845(2) 0.0490(7) Uani 1 d . .
C14 C 0.6168(4) 0.0804(4) 0.1752(2) 0.0870(13) Uani 1 d . .
H14A H 0.6258(4) 0.0551(4) 0.1295(2) 0.131 Uiso 1 calc R .
H14B H 0.6864(4) 0.0409(4) 0.2109(2) 0.131 Uiso 1 calc R .
H14C H 0.6384(4) 0.1581(4) 0.1795(2) 0.131 Uiso 1 calc R .
C15 C 0.4396(5) 0.0982(5) 0.2550(2) 0.098(2) Uani 1 d . .
H15A H 0.3383(5) 0.0841(5) 0.2592(2) 0.148 Uiso 1 calc R .
H15B H 0.4598(5) 0.1760(5) 0.2599(2) 0.148 Uiso 1 calc R .
H15C H 0.5078(5) 0.0589(5) 0.2913(2) 0.148 Uiso 1 calc R .
C16 C 0.4178(5) -0.0589(3) 0.1703(3) 0.102(2) Uani 1 d . .
H16A H 0.4328(5) -0.0792(3) 0.1245(3) 0.153 Uiso 1 calc R .
H16B H 0.3143(5) -0.0693(3) 0.1719(3) 0.153 Uiso 1 calc R .
H16C H 0.4797(5) -0.1045(3) 0.2054(3) 0.153 Uiso 1 calc R .

loop_
_atom_type_symbol
_atom_type_description
_atom_type_scat_dispersion_real
_atom_type_scat_dispersion_imag
_atom_type_scat_source
C C 0.0033 0.0016 'International Tables Vol C Tables 4.2.6.8 and 6.1.1.4'
H H 0.0000 0.0000 'International Tables Vol C Tables 4.2.6.8 and 6.1.1.4'
Cl Cl 0.1484 0.1585 'International Tables Vol C Tables 4.2.6.8 and 6.1.1.4'
N N 0.0061 0.0033 'International Tables Vol C Tables 4.2.6.8 and 6.1.1.4'
O O 0.0106 0.0060 'International Tables Vol C Tables 4.2.6.8 and 6.1.1.4'
V V 0.3005 0.5294 'International Tables Vol C Tables 4.2.6.8 and 6.1.1.4'

loop_
_geom_angle_atom_site_label_1
_geom_angle_atom_site_label_2
_geom_angle_atom_site_label_3
_geom_angle
_geom_angle_site_symmetry_1
_geom_angle_site_symmetry_3
_geom_angle_publ_flag
O1 V1 O2 104.97(10) . . ?
O1 V1 N1 92.10(10) . . ?
O2 V1 N1 162.93(9) . . ?
O1 V1 Cl1 96.38(9) . . ?
O2 V1 Cl1 95.42(7) . . ?
N1 V1 Cl1 81.88(6) . . ?
O1 V1 Cl2 95.11(10) . . ?
O2 V1 Cl2 95.32(7) . . ?
N1 V1 Cl2 83.50(6) . . ?
Cl1 V1 Cl2 161.70(4) . . ?
O1 V1 N2 162.47(10) . . ?
O2 V1 N2 92.49(8) . . ?
N1 V1 N2 70.48(8) . . ?
Cl1 V1 N2 83.41(6) . . ?
Cl2 V1 N2 81.36(6) . . ?
C13 O2 V1 142.8(2) . . ?
C10 O4 C11 117.2(3) . . ?
C1 N1 C5 117.7(2) . . ?
C1 N1 V1 120.5(2) . . ?
C5 N1 V1 121.5(2) . . ?
C6 N2 N3 106.2(2) . . ?
C6 N2 V1 116.2(2) . . ?
N3 N2 V1 137.2(2) . . ?
N2 N3 C8 111.7(2) . . ?
N2 N3 C9 121.1(2) . . ?
C8 N3 C9 127.2(2) . . ?
N1 C1 C2 123.0(3) . . ?
N1 C1 H1 118.5(2) . . ?
C2 C1 H1 118.5(2) . . ?
C3 C2 C1 118.8(3) . . ?
C3 C2 H2 120.6(2) . . ?
C1 C2 H2 120.6(2) . . ?
C2 C3 C4 119.2(3) . . ?
C2 C3 H3 120.4(2) . . ?
C4 C3 H3 120.4(2) . . ?
C5 C4 C3 118.9(3) . . ?
C5 C4 H4 120.6(2) . . ?
C3 C4 H4 120.6(2) . . ?
N1 C5 C4 122.3(2) . . ?
N1 C5 C6 114.2(2) . . ?
C4 C5 C6 123.5(2) . . ?
N2 C6 C7 109.2(2) . . ?
N2 C6 C5 117.1(2) . . ?
C7 C6 C5 133.6(2) . . ?
C8 C7 C6 106.4(2) . . ?
C8 C7 Cl3 125.1(2) . . ?
C6 C7 Cl3 128.5(2) . . ?
N3 C8 C7 106.5(2) . . ?
N3 C8 H8 126.76(15) . . ?
C7 C8 H8 126.8(2) . . ?
N3 C9 C10 115.7(2) . . ?
N3 C9 H9A 108.36(14) . . ?
C10 C9 H9A 108.4(2) . . ?
N3 C9 H9B 108.36(14) . . ?
C10 C9 H9B 108.4(2) . . ?
H9A C9 H9B 107.4 . . ?
O3 C10 O4 125.4(3) . . ?
O3 C10 C9 121.1(3) . . ?
O4 C10 C9 113.4(2) . . ?
C12 C11 O4 101.5(5) . . ?
C12 C11 H11A 111.5(3) . . ?
O4 C11 H11A 111.5(2) . . ?
C12 C11 H11B 111.5(3) . . ?
O4 C11 H11B 111.5(2) . . ?
H11A C11 H11B 109.3 . . ?
C11 C12 H12A 109.5(4) . . ?
C11 C12 H12B 109.5(3) . . ?
H12A C12 H12B 109.5 . . ?
C11 C12 H12C 109.5(3) . . ?
H12A C12 H12C 109.5 . . ?
H12B C12 H12C 109.5 . . ?
O2 C13 C15 105.7(3) . . ?
O2 C13 C14 110.4(3) . . ?
C15 C13 C14 111.6(3) . . ?
O2 C13 C16 105.9(3) . . ?
C15 C13 C16 112.8(4) . . ?
C14 C13 C16 110.3(3) . . ?
C13 C14 H14A 109.5(2) . . ?
C13 C14 H14B 109.5(2) . . ?
H14A C14 H14B 109.5 . . ?
C13 C14 H14C 109.5(2) . . ?
H14A C14 H14C 109.5 . . ?
H14B C14 H14C 109.5 . . ?
C13 C15 H15A 109.5(2) . . ?
C13 C15 H15B 109.5(3) . . ?
H15A C15 H15B 109.5 . . ?
C13 C15 H15C 109.5(2) . . ?
H15A C15 H15C 109.5 . . ?
H15B C15 H15C 109.5 . . ?
C13 C16 H16A 109.5(3) . . ?
C13 C16 H16B 109.5(2) . . ?
H16A C16 H16B 109.5 . . ?
C13 C16 H16C 109.5(2) . . ?
H16A C16 H16C 109.5 . . ?
H16B C16 H16C 109.5 . . ?

loop_
_geom_bond_atom_site_label_1
_geom_bond_atom_site_label_2
_geom_bond_distance
_geom_bond_site_symmetry_2
_geom_bond_publ_flag
V1 O1 1.579(2) . ?
V1 O2 1.734(2) . ?
V1 N1 2.218(2) . ?
V1 Cl1 2.3196(9) . ?
V1 Cl2 2.3241(9) . ?
V1 N2 2.338(2) . ?
Cl3 C7 1.709(3) . ?
O2 C13 1.466(3) . ?
O3 C10 1.197(4) . ?
O4 C10 1.316(4) . ?
O4 C11 1.560(6) . ?
N1 C1 1.345(3) . ?
N1 C5 1.347(3) . ?
N2 C6 1.340(3) . ?
N2 N3 1.345(3) . ?
N3 C8 1.348(3) . ?
N3 C9 1.449(3) . ?
C1 C2 1.377(4) . ?
C1 H1 0.93 . ?
C2 C3 1.373(5) . ?
C2 H2 0.93 . ?
C3 C4 1.384(4) . ?
C3 H3 0.93 . ?
C4 C5 1.383(4) . ?
C4 H4 0.93 . ?
C5 C6 1.463(4) . ?
C6 C7 1.401(4) . ?
C7 C8 1.368(4) . ?
C8 H8 0.93 . ?
C9 C10 1.502(4) . ?
C9 H9A 0.97 . ?
C9 H9B 0.97 . ?
C11 C12 1.395(7) . ?
C11 H11A 0.97 . ?
C11 H11B 0.97 . ?
C12 H12A 0.96 . ?
C12 H12B 0.96 . ?
C12 H12C 0.96 . ?
C13 C15 1.495(5) . ?
C13 C14 1.500(5) . ?
C13 C16 1.501(5) . ?
C14 H14A 0.96 . ?
C14 H14B 0.96 . ?
C14 H14C 0.96 . ?
C15 H15A 0.96 . ?
C15 H15B 0.96 . ?
C15 H15C 0.96 . ?
C16 H16A 0.96 . ?
C16 H16B 0.96 . ?
C16 H16C 0.96 . ?
